data_2220410
loop_
_publ_author_name
'Fun, Hoong-Kun'
'Jebas, Samuel Robinson'
'Rao, Jyothi N.'
'Kalluraya, B.'

_publ_section_title
3-Benzamidomethyl-4-[(<i>E</i>)-2-chlorobenzylideneamino]-1<i>H</i>-1,2,4-triazole-5(4<i>H</i>)-thione
_journal_coeditor_code BI2320
_journal_issue 1
_journal_name_full 'Acta Crystallographica Section E'
_journal_page_first o48
_journal_paper_doi 10.1107/S1600536808040361
_journal_volume 65
_journal_year 2009
_chemical_formula_iupac 'C17 H14 Cl N5 O S'
_chemical_formula_moiety 'C17 H14 Cl N5 O S'
_chemical_formula_sum 'C17 H14 Cl N5 O S'
_chemical_formula_weight 371.84
_chemical_name_systematic
;
3-Benzamidomethyl-4-[(<i>E</i>)-2-chlorobenzylideneamino]-1<i>H</i>-1,2,4-
triazole-5(4<i>H</i>)-thione
;
_space_group_IT_number 14
_symmetry_cell_setting monoclinic
_symmetry_space_group_name_Hall '-P 2ybc'
_symmetry_space_group_name_H-M 'P 1 21/c 1'
_atom_sites_solution_hydrogens geom
_atom_sites_solution_primary direct
_atom_sites_solution_secondary difmap
_audit_creation_method SHELXL-97
_cell_angle_alpha 90.00
_cell_angle_beta 105.962(2)
_cell_angle_gamma 90.00
_cell_formula_units_Z 4
_cell_length_a 17.0185(6)
_cell_length_b 8.0905(3)
_cell_length_c 12.8292(5)
_cell_measurement_reflns_used 9004
_cell_measurement_temperature 100.0(10)
_cell_measurement_theta_max 26.25
_cell_measurement_theta_min 2.62
_cell_volume 1698.32(11)
_computing_cell_refinement 'SAINT (Bruker, 2005)'
_computing_data_collection 'APEX2 (Bruker, 2005)'
_computing_data_reduction 'SAINT (Bruker, 2005)'
_computing_molecular_graphics 'SHELXTL (Sheldrick, 2008)'
_computing_publication_material
;
SHELXTL (Sheldrick, 2008) and PLATON (Spek, 2003)
;
_computing_structure_refinement 'SHELXL97 (Sheldrick, 2008)'
_computing_structure_solution 'SHELXS97 (Sheldrick, 2008)'
_diffrn_ambient_temperature 100.0(10)
_diffrn_measured_fraction_theta_full 0.999
_diffrn_measured_fraction_theta_max 0.999
_diffrn_measurement_device_type 'Bruker SMART APEXII CCD'
_diffrn_measurement_method '\f and \w'
_diffrn_radiation_monochromator graphite
_diffrn_radiation_source 'fine-focus sealed tube'
_diffrn_radiation_type MoK\a
_diffrn_radiation_wavelength 0.71073
_diffrn_reflns_av_R_equivalents 0.0254
_diffrn_reflns_av_sigmaI/netI 0.0162
_diffrn_reflns_limit_h_max 27
_diffrn_reflns_limit_h_min -27
_diffrn_reflns_limit_k_max 13
_diffrn_reflns_limit_k_min -12
_diffrn_reflns_limit_l_max 20
_diffrn_reflns_limit_l_min -20
_diffrn_reflns_number 57891
_diffrn_reflns_theta_full 35.00
_diffrn_reflns_theta_max 35.00
_diffrn_reflns_theta_min 1.24
_diffrn_standards_number 0
_exptl_absorpt_coefficient_mu 0.364
_exptl_absorpt_correction_T_max 0.9485
_exptl_absorpt_correction_T_min 0.7848
_exptl_absorpt_correction_type multi-scan
_exptl_absorpt_process_details '(SADABS; Bruker, 2005)'
_exptl_crystal_colour colourless
_exptl_crystal_density_diffrn 1.454
_exptl_crystal_density_method 'not measured'
_exptl_crystal_description plate
_exptl_crystal_F_000 768
_exptl_crystal_size_max 0.70
_exptl_crystal_size_mid 0.48
_exptl_crystal_size_min 0.15
_refine_diff_density_max 0.590
_refine_diff_density_min -0.226
_refine_ls_extinction_method none
_refine_ls_goodness_of_fit_ref 1.089
_refine_ls_hydrogen_treatment mixed
_refine_ls_matrix_type full
_refine_ls_number_parameters 234
_refine_ls_number_reflns 7463
_refine_ls_number_restraints 2
_refine_ls_restrained_S_all 1.089
_refine_ls_R_factor_all 0.0409
_refine_ls_R_factor_gt 0.0326
_refine_ls_shift/su_max 0.004
_refine_ls_shift/su_mean 0.000
_refine_ls_structure_factor_coef Fsqd
_refine_ls_weighting_details 'calc w=1/[\s^2^(Fo^2^)+(0.0502P)^2^+0.4785P] where P=(Fo^2^+2Fc^2^)/3'
_refine_ls_weighting_scheme calc
_refine_ls_wR_factor_gt 0.0883
_refine_ls_wR_factor_ref 0.0984
_reflns_number_gt 6349
_reflns_number_total 7463
_reflns_threshold_expression I>2\s(I)
_cod_data_source_file bi2320.cif
_cod_data_source_block I
_cod_original_sg_symbol_H-M 'P 21/c'
_cod_database_code 2220410
_cod_database_fobs_code 2220410

loop_
_symmetry_equiv_pos_as_xyz
'x, y, z'
'-x, y+1/2, -z+1/2'
'-x, -y, -z'
'x, -y-1/2, z-1/2'

loop_
_atom_site_type_symbol
_atom_site_label
_atom_site_fract_x
_atom_site_fract_y
_atom_site_fract_z
_atom_site_U_iso_or_equiv
_atom_site_adp_type
_atom_site_calc_flag
_atom_site_refinement_flags
_atom_site_occupancy
_atom_site_disorder_assembly
_atom_site_disorder_group
Cl Cl1 1.007210(13) 1.03657(3) 0.261198(17) 0.02066(5) Uani d . 1 . .
S S1 0.757666(14) 1.12198(3) 0.021681(19) 0.02205(6) Uani d . 1 . .
O O1 0.52774(4) 1.20878(8) 0.36983(5) 0.01823(12) Uani d . 1 . .
N N1 0.52114(5) 0.94734(9) 0.30979(6) 0.01683(13) Uani d D 1 . .
N N2 0.56478(5) 1.09220(10) 0.13014(6) 0.01817(13) Uani d . 1 . .
N N3 0.60840(5) 1.13484(10) 0.05794(6) 0.01859(14) Uani d D 1 . .
N N4 0.69550(4) 1.02508(9) 0.19194(6) 0.01486(12) Uani d . 1 . .
N N5 0.75857(4) 0.95136(10) 0.26923(6) 0.01636(13) Uani d . 1 . .
C C1 0.37543(6) 1.16562(13) 0.41825(8) 0.02102(16) Uani d . 1 . .
H H1A 0.4129 1.2333 0.4659 0.025 Uiso calc R 1 . .
C C2 0.29456(7) 1.16030(15) 0.42187(9) 0.0288(2) Uani d . 1 . .
H H2A 0.2779 1.2232 0.4726 0.035 Uiso calc R 1 . .
C C3 0.23860(7) 1.06069(16) 0.34943(11) 0.0332(3) Uani d . 1 . .
H H3A 0.1846 1.0569 0.3522 0.040 Uiso calc R 1 . .
C C4 0.26273(6) 0.96688(15) 0.27305(10) 0.0308(2) Uani d . 1 . .
H H4A 0.2247 0.9019 0.2241 0.037 Uiso calc R 1 . .
C C5 0.34392(6) 0.96984(12) 0.26950(8) 0.02199(17) Uani d . 1 . .
H H5A 0.3603 0.9064 0.2188 0.026 Uiso calc R 1 . .
C C6 0.40030(5) 1.06870(11) 0.34268(7) 0.01574(14) Uani d . 1 . .
C C7 0.48744(5) 1.07999(10) 0.34185(6) 0.01337(13) Uani d . 1 . .
C C8 0.60617(5) 0.94817(11) 0.30987(7) 0.01689(14) Uani d . 1 . .
H H8A 0.6263 0.8354 0.3162 0.020 Uiso calc R 1 . .
H H8B 0.6376 1.0090 0.3727 0.020 Uiso calc R 1 . .
C C9 0.61919(5) 1.02410(10) 0.20985(7) 0.01548(14) Uani d . 1 . .
C C10 0.68828(5) 1.09511(11) 0.09059(7) 0.01650(14) Uani d . 1 . .
C C11 0.83182(5) 0.96240(11) 0.26128(7) 0.01659(14) Uani d . 1 . .
H H11A 0.8436 1.0204 0.2048 0.020 Uiso calc R 1 . .
C C12 0.89642(5) 0.87989(10) 0.34477(6) 0.01453(13) Uani d . 1 . .
C C13 0.97907(5) 0.90723(10) 0.35310(6) 0.01472(13) Uani d . 1 . .
C C14 1.04079(5) 0.83357(11) 0.43414(7) 0.01758(15) Uani d . 1 . .
H H14A 1.0954 0.8540 0.4387 0.021 Uiso calc R 1 . .
C C15 1.01981(6) 0.72926(11) 0.50811(7) 0.01963(16) Uani d . 1 . .
H H15A 1.0606 0.6804 0.5630 0.024 Uiso calc R 1 . .
C C16 0.93781(6) 0.69731(12) 0.50042(7) 0.02018(16) Uani d . 1 . .
H H16A 0.9240 0.6264 0.5497 0.024 Uiso calc R 1 . .
C C17 0.87707(5) 0.77125(11) 0.41949(7) 0.01766(14) Uani d . 1 . .
H H17A 0.8226 0.7487 0.4145 0.021 Uiso calc R 1 . .
H H1N3 0.5848(9) 1.1788(19) -0.0026(9) 0.034(4) Uiso d D 1 . .
H H1N1 0.4932(9) 0.8627(15) 0.2855(13) 0.040(4) Uiso d D 1 . .

loop_
_atom_site_aniso_label
_atom_site_aniso_U_11
_atom_site_aniso_U_22
_atom_site_aniso_U_33
_atom_site_aniso_U_12
_atom_site_aniso_U_13
_atom_site_aniso_U_23
Cl1 0.01679(9) 0.02638(11) 0.01858(9) -0.00361(7) 0.00446(7) 0.00349(7)
S1 0.01723(10) 0.03144(12) 0.01831(10) 0.00069(8) 0.00629(7) 0.00525(8)
O1 0.0181(3) 0.0162(3) 0.0190(3) -0.0035(2) 0.0027(2) -0.0028(2)
N1 0.0142(3) 0.0155(3) 0.0217(3) -0.0019(2) 0.0065(2) -0.0035(2)
N2 0.0139(3) 0.0220(3) 0.0183(3) 0.0027(3) 0.0040(2) 0.0024(3)
N3 0.0147(3) 0.0234(3) 0.0168(3) 0.0032(3) 0.0030(2) 0.0044(3)
N4 0.0115(3) 0.0184(3) 0.0143(3) 0.0024(2) 0.0029(2) 0.0018(2)
N5 0.0130(3) 0.0202(3) 0.0147(3) 0.0035(2) 0.0020(2) 0.0013(2)
C1 0.0211(4) 0.0247(4) 0.0198(4) 0.0061(3) 0.0098(3) 0.0049(3)
C2 0.0242(5) 0.0374(5) 0.0302(5) 0.0127(4) 0.0163(4) 0.0145(4)
C3 0.0160(4) 0.0428(6) 0.0430(6) 0.0060(4) 0.0117(4) 0.0218(5)
C4 0.0146(4) 0.0349(6) 0.0396(6) -0.0037(4) 0.0015(4) 0.0115(4)
C5 0.0158(4) 0.0223(4) 0.0255(4) -0.0022(3) 0.0017(3) 0.0029(3)
C6 0.0135(3) 0.0171(3) 0.0170(3) 0.0011(3) 0.0049(3) 0.0037(3)
C7 0.0137(3) 0.0147(3) 0.0115(3) -0.0003(2) 0.0032(2) 0.0006(2)
C8 0.0138(3) 0.0203(4) 0.0173(3) 0.0020(3) 0.0055(3) 0.0012(3)
C9 0.0125(3) 0.0175(3) 0.0165(3) 0.0018(3) 0.0040(3) 0.0000(3)
C10 0.0148(3) 0.0184(3) 0.0155(3) 0.0009(3) 0.0029(3) 0.0014(3)
C11 0.0134(3) 0.0196(4) 0.0160(3) 0.0014(3) 0.0028(3) 0.0018(3)
C12 0.0126(3) 0.0161(3) 0.0143(3) 0.0014(2) 0.0027(2) -0.0004(2)
C13 0.0135(3) 0.0161(3) 0.0143(3) 0.0009(3) 0.0032(2) -0.0006(2)
C14 0.0135(3) 0.0193(4) 0.0180(3) 0.0028(3) 0.0011(3) -0.0015(3)
C15 0.0192(4) 0.0188(4) 0.0184(3) 0.0046(3) 0.0008(3) 0.0018(3)
C16 0.0218(4) 0.0196(4) 0.0187(4) 0.0020(3) 0.0048(3) 0.0038(3)
C17 0.0160(3) 0.0196(4) 0.0177(3) 0.0008(3) 0.0051(3) 0.0016(3)

loop_
_atom_type_symbol
_atom_type_description
_atom_type_scat_dispersion_real
_atom_type_scat_dispersion_imag
_atom_type_scat_source
C C 0.0033 0.0016 'International Tables Vol C Tables 4.2.6.8 and 6.1.1.4'
H H 0.0000 0.0000 'International Tables Vol C Tables 4.2.6.8 and 6.1.1.4'
N N 0.0061 0.0033 'International Tables Vol C Tables 4.2.6.8 and 6.1.1.4'
O O 0.0106 0.0060 'International Tables Vol C Tables 4.2.6.8 and 6.1.1.4'
S S 0.1246 0.1234 'International Tables Vol C Tables 4.2.6.8 and 6.1.1.4'
Cl Cl 0.1484 0.1585 'International Tables Vol C Tables 4.2.6.8 and 6.1.1.4'

loop_
_geom_angle_atom_site_label_1
_geom_angle_atom_site_label_2
_geom_angle_atom_site_label_3
_geom_angle_site_symmetry_1
_geom_angle_site_symmetry_3
_geom_angle
_geom_angle_publ_flag
C7 N1 C8 . . 120.72(7) ?
C7 N1 H1N1 . . 121.3(12) ?
C8 N1 H1N1 . . 117.8(12) ?
C9 N2 N3 . . 103.64(7) ?
C10 N3 N2 . . 114.49(7) ?
C10 N3 H1N3 . . 124.6(11) ?
N2 N3 H1N3 . . 120.8(11) ?
C9 N4 N5 . . 117.35(7) ?
C9 N4 C10 . . 108.21(7) ?
N5 N4 C10 . . 134.27(7) ?
C11 N5 N4 . . 119.60(7) ?
C2 C1 C6 . . 119.76(10) ?
C2 C1 H1A . . 120.1 ?
C6 C1 H1A . . 120.1 ?
C3 C2 C1 . . 119.87(10) ?
C3 C2 H2A . . 120.1 ?
C1 C2 H2A . . 120.1 ?
C4 C3 C2 . . 120.50(10) ?
C4 C3 H3A . . 119.7 ?
C2 C3 H3A . . 119.7 ?
C3 C4 C5 . . 120.11(11) ?
C3 C4 H4A . . 119.9 ?
C5 C4 H4A . . 119.9 ?
C6 C5 C4 . . 119.47(10) ?
C6 C5 H5A . . 120.3 ?
C4 C5 H5A . . 120.3 ?
C5 C6 C1 . . 120.28(8) ?
C5 C6 C7 . . 122.17(8) ?
C1 C6 C7 . . 117.52(8) ?
O1 C7 N1 . . 120.84(8) ?
O1 C7 C6 . . 121.35(8) ?
N1 C7 C6 . . 117.81(7) ?
N1 C8 C9 . . 112.71(7) ?
N1 C8 H8A . . 109.0 ?
C9 C8 H8A . . 109.0 ?
N1 C8 H8B . . 109.0 ?
C9 C8 H8B . . 109.0 ?
H8A C8 H8B . . 107.8 ?
N2 C9 N4 . . 111.50(7) ?
N2 C9 C8 . . 127.53(8) ?
N4 C9 C8 . . 120.96(7) ?
N3 C10 N4 . . 102.12(7) ?
N3 C10 S1 . . 127.13(7) ?
N4 C10 S1 . . 130.74(7) ?
N5 C11 C12 . . 117.39(8) ?
N5 C11 H11A . . 121.3 ?
C12 C11 H11A . . 121.3 ?
C13 C12 C17 . . 117.80(7) ?
C13 C12 C11 . . 121.30(7) ?
C17 C12 C11 . . 120.90(8) ?
C14 C13 C12 . . 121.71(8) ?
C14 C13 Cl1 . . 118.16(6) ?
C12 C13 Cl1 . . 120.13(6) ?
C15 C14 C13 . . 119.19(8) ?
C15 C14 H14A . . 120.4 ?
C13 C14 H14A . . 120.4 ?
C14 C15 C16 . . 120.29(8) ?
C14 C15 H15A . . 119.9 ?
C16 C15 H15A . . 119.9 ?
C17 C16 C15 . . 119.94(8) ?
C17 C16 H16A . . 120.0 ?
C15 C16 H16A . . 120.0 ?
C16 C17 C12 . . 121.04(8) ?
C16 C17 H17A . . 119.5 ?
C12 C17 H17A . . 119.5 ?

loop_
_geom_bond_atom_site_label_1
_geom_bond_atom_site_label_2
_geom_bond_site_symmetry_2
_geom_bond_distance
_geom_bond_publ_flag
Cl1 C13 . 1.7393(9) ?
S1 C10 . 1.6726(9) ?
O1 C7 . 1.2449(10) ?
N1 C7 . 1.3340(11) ?
N1 C8 . 1.4468(11) ?
N1 H1N1 . 0.840(10) ?
N2 C9 . 1.2984(11) ?
N2 N3 . 1.3807(11) ?
N3 C10 . 1.3467(11) ?
N3 H1N3 . 0.850(10) ?
N4 C9 . 1.3797(11) ?
N4 N5 . 1.3804(10) ?
N4 C10 . 1.3924(11) ?
N5 C11 . 1.2816(11) ?
C1 C2 . 1.3905(14) ?
C1 C6 . 1.3999(13) ?
C1 H1A . 0.930 ?
C2 C3 . 1.3904(19) ?
C2 H2A . 0.930 ?
C3 C4 . 1.3879(19) ?
C3 H3A . 0.930 ?
C4 C5 . 1.3951(14) ?
C4 H4A . 0.930 ?
C5 C6 . 1.3951(13) ?
C5 H5A . 0.930 ?
C6 C7 . 1.4887(11) ?
C8 C9 . 1.4930(12) ?
C8 H8A . 0.970 ?
C8 H8B . 0.970 ?
C11 C12 . 1.4677(12) ?
C11 H11A . 0.930 ?
C12 C13 . 1.3987(11) ?
C12 C17 . 1.4047(12) ?
C13 C14 . 1.3924(12) ?
C14 C15 . 1.3879(13) ?
C14 H14A . 0.930 ?
C15 C16 . 1.3958(13) ?
C15 H15A . 0.930 ?
C16 C17 . 1.3836(12) ?
C16 H16A . 0.930 ?
C17 H17A . 0.930 ?

loop_
_geom_hbond_atom_site_label_D
_geom_hbond_atom_site_label_H
_geom_hbond_atom_site_label_A
_geom_hbond_site_symmetry_A
_geom_hbond_distance_DH
_geom_hbond_distance_HA
_geom_hbond_distance_DA
_geom_hbond_angle_DHA
N3 H1N3 O1 4_585 0.850(10) 1.890(10) 2.7362(10) 175.0(10)
N1 H1N1 O1 2_645 0.840(10) 2.290(10) 2.9450(10) 134(2)

loop_
_geom_torsion_atom_site_label_1
_geom_torsion_atom_site_label_2
_geom_torsion_atom_site_label_3
_geom_torsion_atom_site_label_4
_geom_torsion_site_symmetry_1
_geom_torsion_site_symmetry_2
_geom_torsion_site_symmetry_3
_geom_torsion_site_symmetry_4
_geom_torsion
_geom_torsion_publ_flag
C9 N2 N3 C10 . . . . 0.01(11) ?
C9 N4 N5 C11 . . . . -173.61(8) ?
C10 N4 N5 C11 . . . . 11.79(14) ?
C6 C1 C2 C3 . . . . -0.94(15) ?
C1 C2 C3 C4 . . . . -0.30(16) ?
C2 C3 C4 C5 . . . . 1.02(16) ?
C3 C4 C5 C6 . . . . -0.50(15) ?
C4 C5 C6 C1 . . . . -0.73(14) ?
C4 C5 C6 C7 . . . . -178.80(8) ?
C2 C1 C6 C5 . . . . 1.45(13) ?
C2 C1 C6 C7 . . . . 179.61(8) ?
C8 N1 C7 O1 . . . . 1.88(12) ?
C8 N1 C7 C6 . . . . -178.27(7) ?
C5 C6 C7 O1 . . . . 148.96(9) ?
C1 C6 C7 O1 . . . . -29.16(12) ?
C5 C6 C7 N1 . . . . -30.88(12) ?
C1 C6 C7 N1 . . . . 151.00(8) ?
C7 N1 C8 C9 . . . . -83.83(10) ?
N3 N2 C9 N4 . . . . 1.23(10) ?
N3 N2 C9 C8 . . . . -177.50(8) ?
N5 N4 C9 N2 . . . . -177.97(7) ?
C10 N4 C9 N2 . . . . -2.04(10) ?
N5 N4 C9 C8 . . . . 0.86(12) ?
C10 N4 C9 C8 . . . . 176.80(8) ?
N1 C8 C9 N2 . . . . 3.33(13) ?
N1 C8 C9 N4 . . . . -175.30(7) ?
N2 N3 C10 N4 . . . . -1.18(10) ?
N2 N3 C10 S1 . . . . 177.48(7) ?
C9 N4 C10 N3 . . . . 1.84(9) ?
N5 N4 C10 N3 . . . . 176.80(9) ?
C9 N4 C10 S1 . . . . -176.74(7) ?
N5 N4 C10 S1 . . . . -1.79(15) ?
N4 N5 C11 C12 . . . . -179.19(7) ?
N5 C11 C12 C13 . . . . -169.43(8) ?
N5 C11 C12 C17 . . . . 10.21(12) ?
C17 C12 C13 C14 . . . . -1.71(12) ?
C11 C12 C13 C14 . . . . 177.95(8) ?
C17 C12 C13 Cl1 . . . . 178.51(6) ?
C11 C12 C13 Cl1 . . . . -1.83(11) ?
C12 C13 C14 C15 . . . . 0.51(13) ?
Cl1 C13 C14 C15 . . . . -179.70(7) ?
C13 C14 C15 C16 . . . . 0.73(13) ?
C14 C15 C16 C17 . . . . -0.71(14) ?
C15 C16 C17 C12 . . . . -0.54(14) ?
C13 C12 C17 C16 . . . . 1.72(13) ?
C11 C12 C17 C16 . . . . -177.94(8) ?

loop_
_cod_related_entry_id
_cod_related_entry_database
_cod_related_entry_code
1 ChemSpider 30655679
